data_1569865
loop_
_publ_author_name
'Abdul Manan, Mohd Abdul Fatah'
'Cordes, David B.'
'McKay, Aidan P.'
'Mohammat, Mohd Fazli'
'Mohd Aluwi, Mohd Fadhlizil Fasihi'
'Jumali, Nor Saliyana'

_publ_section_title
;
 (Z)-Benzyl 2-(5-methyl-2-oxoindolin-3-ylidene)hydrazinecarbodithioate
;
_journal_coeditor_code HB4449
_journal_issue 9
_journal_name_full IUCrData
_journal_paper_doi 10.1107/S2414314623007824
_journal_volume 8
_journal_year 2023
_chemical_formula_iupac 'C17 H15 N3 O S2'
_chemical_formula_moiety 'C17 H15 N3 O S2'
_chemical_formula_sum 'C17 H15 N3 O S2'
_chemical_formula_weight 341.44
_chemical_name_common
;
Benzyl (<i>Z</i>)-2-(2-oxoindolin-3-ylidene)hydrazine-1-carbodithioate
;
_chemical_name_systematic
;
(<i>Z</i>)-Benzyl 2-(5-methyl-2-oxoindolin-3-ylidene)hydrazinecarbodithioate
;
_space_group_crystal_system triclinic
_space_group_IT_number 2
_space_group_name_Hall '-P 1'
_space_group_name_H-M_alt 'P -1'
_atom_sites_solution_hydrogens mixed
_atom_sites_solution_primary dual
_audit_creation_method
;
Olex2 1.5
(compiled 2023.03.06 svn.rbb2c1857 for OlexSys, GUI svn.r6748)
;
_cell_angle_alpha 95.442(2)
_cell_angle_beta 99.527(2)
_cell_angle_gamma 90.360(2)
_cell_formula_units_Z 2
_cell_length_a 6.5733(2)
_cell_length_b 8.0601(2)
_cell_length_c 15.8280(4)
_cell_measurement_reflns_used 8603
_cell_measurement_temperature 173
_cell_measurement_theta_max 65.9910
_cell_measurement_theta_min 2.8440
_cell_volume 823.09(4)
_computing_cell_refinement
;
CrysAlisPro 1.171.42.94a (Rigaku OD, 2023)
;
_computing_data_collection
;
CrysAlisPro 1.171.42.94a (Rigaku OD, 2023)
;
_computing_data_reduction
;
CrysAlisPro 1.171.42.94a (Rigaku OD, 2023)
;
_computing_molecular_graphics
;
Olex2 1.5 (Dolomanov <i>et al.</i>,  2009)
;
_computing_publication_material
;
Olex2 1.5 (Dolomanov <i>et al.</i>,  2009)
;
_computing_structure_refinement
;
<i>SHELXL2018/3</i> (Sheldrick, 2015b)
;
_computing_structure_solution
;
<i>SHELXT2018/2</i> (Sheldrick, 2015a)
;
_diffrn_ambient_temperature 173
_diffrn_detector 'hybrid photon counting detector'
_diffrn_detector_area_resol_mean 5.8140
_diffrn_measured_fraction_theta_full 0.987
_diffrn_measured_fraction_theta_max 0.987
_diffrn_measurement_device 'AFC12: Kappa 4 circle'
_diffrn_measurement_device_type 'Rigaku XtaLAB P100K'
_diffrn_measurement_method 'shutterless scans'
_diffrn_measurement_specimen_support Loop
_diffrn_radiation_monochromator 'Rigaku Osmic Confocal Optical System'
_diffrn_radiation_probe x-ray
_diffrn_radiation_type 'Cu K\a'
_diffrn_radiation_wavelength 1.54184
_diffrn_reflns_av_R_equivalents 0.0343
_diffrn_reflns_av_unetI/netI 0.0223
_diffrn_reflns_limit_h_max 7
_diffrn_reflns_limit_h_min -7
_diffrn_reflns_limit_k_max 9
_diffrn_reflns_limit_k_min -9
_diffrn_reflns_limit_l_max 18
_diffrn_reflns_limit_l_min -18
_diffrn_reflns_number 14207
_diffrn_reflns_theta_full 66.465
_diffrn_reflns_theta_max 66.465
_diffrn_reflns_theta_min 2.844
_diffrn_source 'Rotating Anode'
_exptl_absorpt_coefficient_mu 2.989
_exptl_absorpt_correction_T_max 1.00000
_exptl_absorpt_correction_T_min 0.74795
_exptl_absorpt_correction_type multi-scan
_exptl_absorpt_process_details
;
(CrysAlisPro; Rigaku OD, 2023)
;
_exptl_crystal_colour yellow
_exptl_crystal_density_diffrn 1.378
_exptl_crystal_description plate
_exptl_crystal_F_000 356
_exptl_crystal_size_max 0.12
_exptl_crystal_size_mid 0.09
_exptl_crystal_size_min 0.02
_refine_diff_density_max 0.381
_refine_diff_density_min -0.175
_refine_ls_extinction_method none
_refine_ls_goodness_of_fit_ref 1.073
_refine_ls_hydrogen_treatment mixed
_refine_ls_matrix_type full
_refine_ls_number_parameters 217
_refine_ls_number_reflns 2876
_refine_ls_number_restraints 2
_refine_ls_restrained_S_all 1.076
_refine_ls_R_factor_all 0.0369
_refine_ls_R_factor_gt 0.0344
_refine_ls_shift/su_max 0.000
_refine_ls_shift/su_mean 0.000
_refine_ls_structure_factor_coef Fsqd
_refine_ls_weighting_details 'w=1/[\s^2^(Fo^2^)+(0.0626P)^2^+0.1676P] where P=(Fo^2^+2Fc^2^)/3'
_refine_ls_weighting_scheme calc
_refine_ls_wR_factor_gt 0.0950
_refine_ls_wR_factor_ref 0.0968
_reflns_number_gt 2623
_reflns_number_total 2876
_reflns_threshold_expression 'I > 2\s(I)'
_cod_data_source_file hb4449.cif
_cod_data_source_block I
_cod_database_code 1569865
_shelx_space_group_comment
;
The symmetry employed for this shelxl refinement is uniquely defined
by the following loop, which should always be used as a source of
symmetry information in preference to the above space-group names.
They are only intended as comments.
;
_shelx_estimated_absorpt_t_min 0.716
_shelx_estimated_absorpt_t_max 0.943

loop_
_space_group_symop_operation_xyz
'x, y, z'
'-x, -y, -z'

loop_
_atom_site_type_symbol
_atom_site_label
_atom_site_fract_x
_atom_site_fract_y
_atom_site_fract_z
_atom_site_U_iso_or_equiv
_atom_site_adp_type
_atom_site_calc_flag
_atom_site_occupancy
_atom_site_disorder_assembly
_atom_site_disorder_group
S S11 0.21331(6) 0.33788(5) 0.21855(2) 0.03493(14) Uani d 1 . .
S S10 0.58661(6) 0.23720(6) 0.13457(3) 0.04020(15) Uani d 1 . .
O O1 0.86838(18) 0.08666(16) 0.40267(8) 0.0398(3) Uani d 1 . .
N N3 0.5546(2) 0.22521(17) 0.29604(9) 0.0341(3) Uani d 1 . .
N N2 0.4614(2) 0.26067(17) 0.36534(9) 0.0326(3) Uani d 1 . .
N N9 0.7901(2) 0.11126(18) 0.54096(9) 0.0358(3) Uani d 1 . .
C C12 0.1188(3) 0.5709(2) 0.10260(10) 0.0337(3) Uani d 1 . .
C C1 0.7576(2) 0.1314(2) 0.45642(11) 0.0335(3) Uani d 1 . .
C C2 0.5567(2) 0.22039(19) 0.43850(10) 0.0325(3) Uani d 1 . .
C C10 0.4621(2) 0.26451(19) 0.21733(10) 0.0319(3) Uani d 1 . .
C C8 0.6299(2) 0.1807(2) 0.58149(11) 0.0340(3) Uani d 1 . .
C C3 0.4846(2) 0.24993(19) 0.52025(10) 0.0324(3) Uani d 1 . .
C C5 0.2894(3) 0.3413(2) 0.63055(11) 0.0378(4) Uani d 1 . .
C C11 0.1296(3) 0.3858(2) 0.10785(10) 0.0359(4) Uani d 1 . .
H H11A 0.227507 0.338283 0.071281 0.043 Uiso calc 1 . .
H H11B -0.007988 0.333708 0.085640 0.043 Uiso calc 1 . .
C C4 0.3146(3) 0.3301(2) 0.54485(11) 0.0365(4) Uani d 1 . .
H H4 0.216108 0.376892 0.503346 0.044 Uiso calc 1 . .
C C7 0.6075(3) 0.1888(2) 0.66702(11) 0.0394(4) Uani d 1 . .
H H7 0.705150 0.140761 0.708391 0.047 Uiso calc 1 . .
C C6 0.4357(3) 0.2702(2) 0.69000(11) 0.0415(4) Uani d 1 . .
H H6 0.417242 0.277589 0.748510 0.050 Uiso calc 1 . .
C C17 -0.0561(3) 0.6540(2) 0.11867(12) 0.0452(4) Uani d 1 . .
H H17 -0.169973 0.593731 0.131545 0.054 Uiso calc 1 . .
C C13 0.2833(3) 0.6589(3) 0.08239(12) 0.0478(5) Uani d 1 . .
H H13 0.403301 0.602050 0.070803 0.057 Uiso calc 1 . .
C C9 0.1083(3) 0.4309(3) 0.65976(12) 0.0474(4) Uani d 1 . .
H H9A 0.023698 0.475703 0.610469 0.071 Uiso calc 1 . .
H H9B 0.158867 0.522536 0.703588 0.071 Uiso calc 1 . .
H H9C 0.024801 0.352666 0.684170 0.071 Uiso calc 1 . .
C C16 -0.0654(5) 0.8257(3) 0.11601(14) 0.0685(7) Uani d 1 . .
H H16 -0.184886 0.883158 0.127739 0.082 Uiso calc 1 . .
C C14 0.2728(5) 0.8293(3) 0.07910(14) 0.0690(8) Uani d 1 . .
H H14 0.385349 0.889230 0.064934 0.083 Uiso calc 1 . .
C C15 0.1000(6) 0.9125(3) 0.09623(15) 0.0803(10) Uani d 1 . .
H H15 0.094106 1.029931 0.094482 0.096 Uiso calc 1 . .
H H3 0.680(3) 0.177(3) 0.3057(14) 0.052(6) Uiso d 1 . .
H H9 0.901(3) 0.053(3) 0.5684(14) 0.057(6) Uiso d 1 . .

loop_
_atom_site_aniso_label
_atom_site_aniso_U_11
_atom_site_aniso_U_22
_atom_site_aniso_U_33
_atom_site_aniso_U_12
_atom_site_aniso_U_13
_atom_site_aniso_U_23
S11 0.0346(2) 0.0399(2) 0.0312(2) 0.01365(17) 0.00499(16) 0.00834(16)
S10 0.0370(2) 0.0487(3) 0.0375(2) 0.00624(18) 0.01188(17) 0.00715(18)
O1 0.0344(6) 0.0487(7) 0.0373(6) 0.0126(5) 0.0052(5) 0.0097(5)
N3 0.0297(7) 0.0389(7) 0.0345(7) 0.0087(6) 0.0044(6) 0.0085(6)
N2 0.0320(7) 0.0332(7) 0.0325(7) 0.0056(5) 0.0030(5) 0.0060(5)
N9 0.0306(7) 0.0424(8) 0.0334(7) 0.0086(6) 0.0001(5) 0.0081(6)
C12 0.0413(9) 0.0329(8) 0.0249(7) 0.0039(7) -0.0017(6) 0.0050(6)
C1 0.0294(8) 0.0337(8) 0.0365(8) 0.0042(6) 0.0015(6) 0.0063(6)
C2 0.0300(8) 0.0310(8) 0.0360(8) 0.0046(6) 0.0021(6) 0.0067(6)
C10 0.0320(8) 0.0278(7) 0.0353(8) 0.0019(6) 0.0031(6) 0.0046(6)
C8 0.0306(8) 0.0349(8) 0.0351(8) 0.0018(6) 0.0005(6) 0.0054(6)
C3 0.0313(8) 0.0317(8) 0.0332(8) 0.0019(6) 0.0010(6) 0.0055(6)
C5 0.0335(8) 0.0406(9) 0.0386(9) -0.0002(7) 0.0056(7) 0.0010(7)
C11 0.0403(9) 0.0351(8) 0.0303(8) 0.0067(7) -0.0016(6) 0.0055(6)
C4 0.0338(8) 0.0364(9) 0.0383(9) 0.0051(7) 0.0021(7) 0.0054(7)
C7 0.0355(9) 0.0483(10) 0.0332(8) 0.0024(7) -0.0010(7) 0.0089(7)
C6 0.0396(9) 0.0511(10) 0.0333(9) -0.0013(8) 0.0056(7) 0.0019(7)
C17 0.0529(11) 0.0452(10) 0.0376(9) 0.0157(8) 0.0049(8) 0.0083(7)
C13 0.0509(10) 0.0534(11) 0.0367(9) -0.0098(9) -0.0009(8) 0.0076(8)
C9 0.0419(10) 0.0576(11) 0.0428(10) 0.0067(8) 0.0102(8) -0.0013(8)
C16 0.105(2) 0.0485(12) 0.0467(12) 0.0390(13) -0.0009(12) 0.0012(9)
C14 0.104(2) 0.0527(13) 0.0441(12) -0.0332(14) -0.0100(12) 0.0135(10)
C15 0.155(3) 0.0294(10) 0.0451(12) -0.0012(15) -0.0179(15) 0.0056(9)

loop_
_atom_type_symbol
_atom_type_description
_atom_type_scat_dispersion_real
_atom_type_scat_dispersion_imag
_atom_type_scat_source
C C 0.0181 0.0091 'International Tables Vol C Tables 4.2.6.8 and 6.1.1.4'
H H 0.0000 0.0000 'International Tables Vol C Tables 4.2.6.8 and 6.1.1.4'
N N 0.0311 0.0180 'International Tables Vol C Tables 4.2.6.8 and 6.1.1.4'
O O 0.0492 0.0322 'International Tables Vol C Tables 4.2.6.8 and 6.1.1.4'
S S 0.3331 0.5567 'International Tables Vol C Tables 4.2.6.8 and 6.1.1.4'

loop_
_geom_angle_atom_site_label_1
_geom_angle_atom_site_label_2
_geom_angle_atom_site_label_3
_geom_angle_site_symmetry_1
_geom_angle_site_symmetry_3
_geom_angle
_geom_angle_publ_flag
C10 S11 C11 . . 103.16(8) ?
N2 N3 C10 . . 119.92(14) ?
N2 N3 H3 . . 116.6(14) ?
C10 N3 H3 . . 123.4(14) ?
C2 N2 N3 . . 117.17(14) ?
C1 N9 C8 . . 111.27(14) ?
C1 N9 H9 . . 123.9(15) ?
C8 N9 H9 . . 124.7(15) ?
C17 C12 C11 . . 119.66(16) ?
C17 C12 C13 . . 119.77(17) ?
C13 C12 C11 . . 120.57(16) ?
O1 C1 N9 . . 127.80(15) ?
O1 C1 C2 . . 125.75(15) ?
N9 C1 C2 . . 106.46(14) ?
N2 C2 C1 . . 128.01(15) ?
N2 C2 C3 . . 125.68(15) ?
C3 C2 C1 . . 106.30(13) ?
S10 C10 S11 . . 128.14(10) ?
N3 C10 S11 . . 112.22(12) ?
N3 C10 S10 . . 119.64(13) ?
C3 C8 N9 . . 109.25(14) ?
C7 C8 N9 . . 129.31(15) ?
C7 C8 C3 . . 121.43(16) ?
C8 C3 C2 . . 106.70(14) ?
C4 C3 C2 . . 133.05(15) ?
C4 C3 C8 . . 120.24(16) ?
C4 C5 C6 . . 118.99(16) ?
C4 C5 C9 . . 120.83(16) ?
C6 C5 C9 . . 120.18(16) ?
S11 C11 H11A . . 109.4 ?
S11 C11 H11B . . 109.4 ?
C12 C11 S11 . . 111.12(11) ?
C12 C11 H11A . . 109.4 ?
C12 C11 H11B . . 109.4 ?
H11A C11 H11B . . 108.0 ?
C3 C4 C5 . . 119.52(16) ?
C3 C4 H4 . . 120.2 ?
C5 C4 H4 . . 120.2 ?
C8 C7 H7 . . 121.4 ?
C8 C7 C6 . . 117.16(16) ?
C6 C7 H7 . . 121.4 ?
C5 C6 H6 . . 118.7 ?
C7 C6 C5 . . 122.66(16) ?
C7 C6 H6 . . 118.7 ?
C12 C17 H17 . . 120.0 ?
C12 C17 C16 . . 120.0(2) ?
C16 C17 H17 . . 120.0 ?
C12 C13 H13 . . 120.0 ?
C14 C13 C12 . . 120.0(2) ?
C14 C13 H13 . . 120.0 ?
C5 C9 H9A . . 109.5 ?
C5 C9 H9B . . 109.5 ?
C5 C9 H9C . . 109.5 ?
H9A C9 H9B . . 109.5 ?
H9A C9 H9C . . 109.5 ?
H9B C9 H9C . . 109.5 ?
C17 C16 H16 . . 120.1 ?
C15 C16 C17 . . 119.8(2) ?
C15 C16 H16 . . 120.1 ?
C13 C14 H14 . . 119.9 ?
C15 C14 C13 . . 120.3(2) ?
C15 C14 H14 . . 119.9 ?
C16 C15 H15 . . 119.9 ?
C14 C15 C16 . . 120.1(2) ?
C14 C15 H15 . . 119.9 ?

loop_
_geom_bond_atom_site_label_1
_geom_bond_atom_site_label_2
_geom_bond_site_symmetry_2
_geom_bond_distance
_geom_bond_publ_flag
S11 C10 . 1.7449(16) ?
S11 C11 . 1.8260(16) ?
S10 C10 . 1.6544(16) ?
O1 C1 . 1.239(2) ?
N3 N2 . 1.3509(19) ?
N3 C10 . 1.360(2) ?
N3 H3 . 0.912(16) ?
N2 C2 . 1.293(2) ?
N9 C1 . 1.345(2) ?
N9 C8 . 1.413(2) ?
N9 H9 . 0.938(16) ?
C12 C11 . 1.503(2) ?
C12 C17 . 1.381(3) ?
C12 C13 . 1.387(2) ?
C1 C2 . 1.505(2) ?
C2 C3 . 1.449(2) ?
C8 C3 . 1.402(2) ?
C8 C7 . 1.381(2) ?
C3 C4 . 1.387(2) ?
C5 C4 . 1.388(2) ?
C5 C6 . 1.396(3) ?
C5 C9 . 1.510(3) ?
C11 H11A . 0.9900 ?
C11 H11B . 0.9900 ?
C4 H4 . 0.9500 ?
C7 H7 . 0.9500 ?
C7 C6 . 1.392(3) ?
C6 H6 . 0.9500 ?
C17 H17 . 0.9500 ?
C17 C16 . 1.390(3) ?
C13 H13 . 0.9500 ?
C13 C14 . 1.381(3) ?
C9 H9A . 0.9800 ?
C9 H9B . 0.9800 ?
C9 H9C . 0.9800 ?
C16 H16 . 0.9500 ?
C16 C15 . 1.384(4) ?
C14 H14 . 0.9500 ?
C14 C15 . 1.375(4) ?
C15 H15 . 0.9500 ?

loop_
_geom_hbond_atom_site_label_D
_geom_hbond_atom_site_label_H
_geom_hbond_atom_site_label_A
_geom_hbond_site_symmetry_A
_geom_hbond_distance_DH
_geom_hbond_distance_HA
_geom_hbond_distance_DA
_geom_hbond_angle_DHA
_geom_hbond_publ_flag
N3 H3 O1 . 0.912(16) 2.002(19) 2.7539(17) 138.6(19) yes
N9 H9 O1 2_756 0.938(16) 1.914(17) 2.8341(18) 166(2) yes

loop_
_geom_torsion_atom_site_label_1
_geom_torsion_atom_site_label_2
_geom_torsion_atom_site_label_3
_geom_torsion_atom_site_label_4
_geom_torsion_site_symmetry_1
_geom_torsion_site_symmetry_2
_geom_torsion_site_symmetry_3
_geom_torsion_site_symmetry_4
_geom_torsion
_geom_torsion_publ_flag
O1 C1 C2 N2 . . . . 2.5(3) ?
O1 C1 C2 C3 . . . . -178.95(16) ?
N3 N2 C2 C1 . . . . -2.7(2) ?
N3 N2 C2 C3 . . . . 178.99(14) ?
N2 N3 C10 S11 . . . . -6.67(19) ?
N2 N3 C10 S10 . . . . 174.23(11) ?
N2 C2 C3 C8 . . . . 177.57(15) ?
N2 C2 C3 C4 . . . . -3.7(3) ?
N9 C1 C2 N2 . . . . -177.48(15) ?
N9 C1 C2 C3 . . . . 1.09(17) ?
N9 C8 C3 C2 . . . . 0.65(18) ?
N9 C8 C3 C4 . . . . -178.28(14) ?
N9 C8 C7 C6 . . . . 177.93(16) ?
C12 C17 C16 C15 . . . . 0.8(3) ?
C12 C13 C14 C15 . . . . 0.3(3) ?
C1 N9 C8 C3 . . . . 0.07(19) ?
C1 N9 C8 C7 . . . . -178.72(17) ?
C1 C2 C3 C8 . . . . -1.05(17) ?
C1 C2 C3 C4 . . . . 177.68(17) ?
C2 C3 C4 C5 . . . . -178.56(16) ?
C10 S11 C11 C12 . . . . -109.04(13) ?
C10 N3 N2 C2 . . . . 179.99(14) ?
C8 N9 C1 O1 . . . . 179.33(16) ?
C8 N9 C1 C2 . . . . -0.72(18) ?
C8 C3 C4 C5 . . . . 0.0(2) ?
C8 C7 C6 C5 . . . . 0.2(3) ?
C3 C8 C7 C6 . . . . -0.7(3) ?
C11 S11 C10 S10 . . . . -2.51(13) ?
C11 S11 C10 N3 . . . . 178.48(11) ?
C11 C12 C17 C16 . . . . 178.43(17) ?
C11 C12 C13 C14 . . . . -178.98(16) ?
C4 C5 C6 C7 . . . . 0.4(3) ?
C7 C8 C3 C2 . . . . 179.54(15) ?
C7 C8 C3 C4 . . . . 0.6(2) ?
C6 C5 C4 C3 . . . . -0.5(3) ?
C17 C12 C11 S11 . . . . -84.17(17) ?
C17 C12 C13 C14 . . . . 0.5(3) ?
C17 C16 C15 C14 . . . . 0.1(3) ?
C13 C12 C11 S11 . . . . 95.35(16) ?
C13 C12 C17 C16 . . . . -1.1(3) ?
C13 C14 C15 C16 . . . . -0.7(3) ?
C9 C5 C4 C3 . . . . 178.71(16) ?
C9 C5 C6 C7 . . . . -178.83(16) ?
